data_2311056
loop_
_publ_author_name
'Nowacki, W.'
'Marumo, F.'

_publ_section_title
;
 Investigations on sulphosalts from Binnatal (Ct. Wallis, Switzerland).
 part 7
;
_journal_name_full 'Acta Crystallographica (1,1948-23,1967)'
_journal_page_first A11
_journal_page_last A12
_journal_volume 16
_journal_year 1963
_chemical_formula_sum 'As5 Pb3 S10'
_chemical_name_systematic 'Pb3 As5 S10'
_space_group_IT_number 14
_symmetry_space_group_name_Hall '-P 2ybc'
_symmetry_space_group_name_H-M 'P 1 21/c 1'
_cell_angle_alpha 90
_cell_angle_beta 160.6
_cell_angle_gamma 90
_cell_formula_units_Z 4
_cell_length_a 25.04
_cell_length_b 7.94
_cell_length_c 25.16
_cell_volume 1661.553
_citation_journal_id_ASTM ACCRA9
_cod_data_source_file Nowacki_ACCRA9_1963_591.cif
_cod_data_source_block As5Pb3S10
_cod_database_code 2311056

loop_
_symmetry_equiv_pos_as_xyz
x,y,z
-x,y+1/2,-z+1/2
-x,-y,-z
x,-y-1/2,z-1/2

loop_
_atom_site_label
_atom_site_type_symbol
_atom_site_fract_x
_atom_site_fract_y
_atom_site_fract_z
_atom_site_occupancy
_atom_site_U_iso_or_equiv
As5 As 0.414 0.98 0.342 1 0.0
S1 S 0.744 0.512 0.508 1 0.0
S4 S 0.486 0.816 0.314 1 0.0
S2 S 0.178 0.805 0.168 1 0.0
Pb3 Pb 0.9 0.912 0.83 1 0.0
S8 S 0.36 0.488 0.264 1 0.0
As2 As 0.25 0.663 0.102 1 0.0
As1 As 0.704 0.655 0.545 1 0.0
As3 As 0.682 0.343 0.64 1 0.0
Pb1 Pb 0.477 0.243 0.271 1 0.0
Pb2 Pb 0.977 0.255 0.775 1 0.0
As4 As 0.13 0.337 0.07 1 0.0
S9 S 0.92 0.493 0.84 1 0.0
S10 S 0.583 0.805 0.571 1 0.0
S3 S 0.252 0.512 0.029 1 0.0
S5 S 0.89 0.84 0.704 1 0.0
S7 S 0.176 0.146 0.057 1 0.0
S6 S 0.686 0.15 0.574 1 0.0
